data_8106907
loop_
_publ_author_name
'Chen, Qifan'
'Huang, Fang'
'Quan, Wenjing'
'Lu, Yanhua'
'Zhang, Fang'
'Liu, Fei'

_publ_section_title
;
 The crystal structure of
 hexaqua(\m2-3-(3-(pyridin-4-yl)-1,2,4-oxadiazol-5-yl)propanoato-1\k2
 O,O&#x2032;;2\kO&#x2032;)(3-(3-(pyridin-4-yl)-1,2,4-oxadiazol-5-yl)propanoato-\kO)(3-(3-(pyridin-4-yl)-1,2,4-oxadiazol-5-yl)propanoato-\k2
 O,O&#x2032;)digadolinium(III) octahydrate, C60H76Gd2N18O32
;
_journal_issue 2
_journal_name_full 'Zeitschrift f\"ur Kristallographie - New Crystal Structures'
_journal_page_first 457
_journal_page_last 460
_journal_paper_doi 10.1515/ncrs-2015-0136
_journal_volume 231
_journal_year 2016
_chemical_formula_moiety
;
 'C60 H60 Gd2 N18 O24, 8(H2 O)'
;
_chemical_formula_sum 'C60 H76 Gd2 N18 O32'
_chemical_formula_weight 1875.89
_space_group_crystal_system monoclinic
_space_group_IT_number 14
_space_group_name_Hall '-P 2ybc'
_space_group_name_H-M_alt 'P 1 21/c 1'
_atom_sites_solution_hydrogens geom
_atom_sites_solution_primary direct
_atom_sites_solution_secondary difmap
_cell_angle_alpha 90.00
_cell_angle_beta 116.51(3)
_cell_angle_gamma 90.00
_cell_formula_units_Z 2
_cell_length_a 10.560(5)
_cell_length_b 31.243(5)
_cell_length_c 12.383(4)
_cell_measurement_reflns_used 4245
_cell_measurement_temperature 293(2)
_cell_measurement_theta_max 29.6994
_cell_measurement_theta_min 3.2537
_cell_volume 3656(2)
_computing_cell_refinement 'Bruker FRAMBO'
_computing_data_collection 'Bruker FRAMBO'
_computing_data_reduction 'Bruker SHELXTL'
_computing_molecular_graphics 'Bruker SHELXTL'
_computing_publication_material 'Bruker SHELXTL'
_computing_structure_refinement 'SHELXL-97 (Sheldrick, 1997)'
_computing_structure_solution 'Bruker SHELXTL'
_diffrn_ambient_temperature 293(2)
_diffrn_detector_area_resol_mean 16.1954
_diffrn_measured_fraction_theta_full 0.998
_diffrn_measured_fraction_theta_max 0.998
_diffrn_measurement_device_type 'multiwire proportional'
_diffrn_measurement_method 'phi and omega scans'
_diffrn_radiation_monochromator graphite
_diffrn_radiation_source 'fine-focus sealed tube'
_diffrn_radiation_type MoK\a
_diffrn_radiation_wavelength 0.71069
_diffrn_reflns_av_R_equivalents 0.0378
_diffrn_reflns_av_sigmaI/netI 0.0606
_diffrn_reflns_Laue_measured_fraction_full 0.998
_diffrn_reflns_Laue_measured_fraction_max 0.998
_diffrn_reflns_limit_h_max 12
_diffrn_reflns_limit_h_min -12
_diffrn_reflns_limit_k_max 31
_diffrn_reflns_limit_k_min -37
_diffrn_reflns_limit_l_max 12
_diffrn_reflns_limit_l_min -14
_diffrn_reflns_number 12131
_diffrn_reflns_point_group_measured_fraction_full 0.998
_diffrn_reflns_point_group_measured_fraction_max 0.998
_diffrn_reflns_theta_full 25.00
_diffrn_reflns_theta_max 25.00
_diffrn_reflns_theta_min 3.33
_exptl_absorpt_coefficient_mu 1.900
_exptl_absorpt_correction_T_max 0.781
_exptl_absorpt_correction_T_min 0.626
_exptl_absorpt_correction_type multi-scan
_exptl_absorpt_process_details sadabs(Sheldrick,1996)
_exptl_crystal_colour black
_exptl_crystal_density_diffrn 1.704
_exptl_crystal_density_method 'not measured'
_exptl_crystal_description strip
_exptl_crystal_F_000 1892
_exptl_crystal_size_max 0.3
_exptl_crystal_size_mid 0.21
_exptl_crystal_size_min 0.13
_refine_diff_density_max 1.365
_refine_diff_density_min -1.112
_refine_diff_density_rms 0.110
_refine_ls_extinction_method none
_refine_ls_goodness_of_fit_ref 1.098
_refine_ls_hydrogen_treatment mixed
_refine_ls_matrix_type full
_refine_ls_number_parameters 484
_refine_ls_number_reflns 6453
_refine_ls_number_restraints 3
_refine_ls_restrained_S_all 1.097
_refine_ls_R_factor_all 0.0586
_refine_ls_R_factor_gt 0.0470
_refine_ls_shift/su_max 0.000
_refine_ls_shift/su_mean 0.000
_refine_ls_structure_factor_coef Fsqd
_refine_ls_weighting_details
;
'calc w=1/[\s^2^(Fo^2^)+(0.0366P)^2^+3.4114P] where P=(Fo^2^+2Fc^2^)/3'
;
_refine_ls_weighting_scheme calc
_refine_ls_wR_factor_gt 0.0947
_refine_ls_wR_factor_ref 0.1013
_reflns_number_gt 5554
_reflns_number_total 6453
_reflns_threshold_expression >2sigma(I)
_cod_data_source_file suppl_ncrs-2015-0136_suppl.cif
_cod_data_source_block exp_266_109
_cod_original_sg_symbol_H-M 'P 21/c'
_cod_database_code 8106907
_shelx_space_group_comment
;
The symmetry employed for this shelxl refinement is uniquely defined
by the following loop, which should always be used as a source of
symmetry information in preference to the above space-group names.
They are only intended as comments.
;

loop_
_symmetry_equiv_pos_as_xyz
'x, y, z'
'-x, y+1/2, -z+1/2'
'-x, -y, -z'
'x, -y-1/2, z-1/2'

loop_
_atom_site_label
_atom_site_type_symbol
_atom_site_fract_x
_atom_site_fract_y
_atom_site_fract_z
_atom_site_U_iso_or_equiv
_atom_site_adp_type
_atom_site_occupancy
_atom_site_symmetry_multiplicity
_atom_site_calc_flag
_atom_site_refinement_flags
_atom_site_disorder_assembly
_atom_site_disorder_group
C1 C -0.1408(5) -0.06864(17) -0.0531(4) 0.0280(12) Uani 1 1 d . . .
C2 C -0.0531(6) -0.10057(18) -0.0795(5) 0.0359(13) Uani 1 1 d . . .
H2A H -0.0726 -0.1288 -0.0580 0.043 Uiso 1 1 calc R . .
H2B H 0.0460 -0.0944 -0.0286 0.043 Uiso 1 1 calc R . .
C3 C -0.0779(7) -0.10150(19) -0.2108(5) 0.0436(15) Uani 1 1 d . . .
H3A H -0.1596 -0.0839 -0.2588 0.052 Uiso 1 1 calc R . .
H3B H 0.0034 -0.0890 -0.2158 0.052 Uiso 1 1 calc R . .
C4 C -0.1016(5) -0.14526(18) -0.2629(4) 0.0307(12) Uani 1 1 d . . .
C5 C -0.1338(5) -0.20988(17) -0.3102(4) 0.0273(12) Uani 1 1 d . . .
C6 C -0.1509(5) -0.25673(17) -0.3011(4) 0.0282(12) Uani 1 1 d . . .
C7 C -0.1345(5) -0.27531(19) -0.1949(5) 0.0333(13) Uani 1 1 d . . .
H7 H -0.1144 -0.2586 -0.1270 0.040 Uiso 1 1 calc R . .
C8 C -0.1485(6) -0.31927(19) -0.1906(5) 0.0371(13) Uani 1 1 d . . .
H8 H -0.1369 -0.3315 -0.1183 0.045 Uiso 1 1 calc R . .
C9 C -0.1838(5) -0.28311(18) -0.3997(5) 0.0339(13) Uani 1 1 d . . .
H9 H -0.1987 -0.2716 -0.4737 0.041 Uiso 1 1 calc R . .
C10 C -0.1942(6) -0.32624(19) -0.3875(5) 0.0368(13) Uani 1 1 d . . .
H10 H -0.2140 -0.3436 -0.4541 0.044 Uiso 1 1 calc R . .
C11 C -0.5969(5) -0.07027(17) 0.0213(4) 0.0287(12) Uani 1 1 d . . .
C12 C -0.5530(6) -0.11709(19) 0.0502(5) 0.0415(14) Uani 1 1 d . . .
H12A H -0.6261 -0.1356 -0.0068 0.050 Uiso 1 1 calc R . .
H12B H -0.4662 -0.1223 0.0434 0.050 Uiso 1 1 calc R . .
C13 C -0.5305(7) -0.1269(2) 0.1769(5) 0.0458(15) Uani 1 1 d . . .
H13A H -0.4526 -0.1097 0.2332 0.055 Uiso 1 1 calc R . .
H13B H -0.6147 -0.1187 0.1846 0.055 Uiso 1 1 calc R . .
C14 C -0.4995(6) -0.17311(19) 0.2110(5) 0.0380(13) Uani 1 1 d . . .
C15 C -0.4762(5) -0.23923(18) 0.2287(5) 0.0327(13) Uani 1 1 d . . .
C16 C -0.4725(5) -0.28517(19) 0.2008(5) 0.0336(13) Uani 1 1 d . . .
C17 C -0.4801(6) -0.2981(2) 0.0924(5) 0.0436(15) Uani 1 1 d . . .
H17 H -0.4899 -0.2781 0.0336 0.052 Uiso 1 1 calc R . .
C18 C -0.4731(7) -0.3411(2) 0.0717(5) 0.0475(16) Uani 1 1 d . . .
H18 H -0.4786 -0.3493 -0.0024 0.057 Uiso 1 1 calc R . .
C19 C -0.4586(6) -0.31646(19) 0.2847(5) 0.0390(14) Uani 1 1 d . . .
H19 H -0.4531 -0.3088 0.3593 0.047 Uiso 1 1 calc R . .
C20 C -0.4530(6) -0.3590(2) 0.2571(5) 0.0444(15) Uani 1 1 d . . .
H20 H -0.4447 -0.3795 0.3142 0.053 Uiso 1 1 calc R . .
C21 C -0.1855(5) 0.03420(17) 0.3213(4) 0.0295(12) Uani 1 1 d . . .
C22 C -0.2381(6) 0.0537(2) 0.4071(5) 0.0396(14) Uani 1 1 d . . .
H22A H -0.3375 0.0607 0.3615 0.048 Uiso 1 1 calc R . .
H22B H -0.2300 0.0324 0.4668 0.048 Uiso 1 1 calc R . .
C23 C -0.1585(7) 0.0937(2) 0.4719(5) 0.0429(15) Uani 1 1 d . . .
H23A H -0.1874 0.1011 0.5337 0.052 Uiso 1 1 calc R . .
H23B H -0.0582 0.0872 0.5121 0.052 Uiso 1 1 calc R . .
C24 C -0.1798(5) 0.1314(2) 0.3940(4) 0.0346(13) Uani 1 1 d . . .
C25 C -0.1917(5) 0.19126(19) 0.3156(5) 0.0328(13) Uani 1 1 d . . .
C26 C -0.1873(5) 0.2381(2) 0.3042(5) 0.0355(13) Uani 1 1 d . . .
C27 C -0.2098(6) 0.2581(2) 0.1973(5) 0.0472(16) Uani 1 1 d . . .
H27 H -0.2322 0.2422 0.1277 0.057 Uiso 1 1 calc R . .
C28 C -0.1983(7) 0.3020(2) 0.1958(6) 0.0531(18) Uani 1 1 d . . .
H28 H -0.2117 0.3149 0.1238 0.064 Uiso 1 1 calc R . .
C29 C -0.1506(7) 0.3077(2) 0.3913(6) 0.0542(17) Uani 1 1 d . . .
H29 H -0.1320 0.3246 0.4586 0.065 Uiso 1 1 calc R . .
C30 C -0.1570(6) 0.2638(2) 0.4032(5) 0.0447(15) Uani 1 1 d . . .
H30 H -0.1409 0.2518 0.4769 0.054 Uiso 1 1 calc R . .
Gd1 Gd -0.28684(2) -0.016319(8) 0.048087(19) 0.02477(10) Uani 1 1 d . . .
N1 N -0.1774(5) -0.34488(15) -0.2840(4) 0.0381(11) Uani 1 1 d . . .
N2 N -0.1411(5) -0.19239(15) -0.4073(4) 0.0373(11) Uani 1 1 d . . .
N3 N -0.1085(5) -0.18180(14) -0.2162(4) 0.0337(11) Uani 1 1 d . . .
N4 N -0.4589(5) -0.37205(17) 0.1517(5) 0.0487(13) Uani 1 1 d . . .
N5 N -0.4449(6) -0.22691(16) 0.3375(4) 0.0473(13) Uani 1 1 d . . .
N6 N -0.5111(5) -0.20657(16) 0.1449(4) 0.0409(12) Uani 1 1 d . . .
N7 N -0.1691(5) 0.32721(19) 0.2909(6) 0.0578(15) Uani 1 1 d . . .
N8 N -0.1705(5) 0.17158(15) 0.4220(4) 0.0344(11) Uani 1 1 d . . .
N9 N -0.2149(5) 0.16567(16) 0.2264(4) 0.0425(12) Uani 1 1 d . . .
O1 O -0.1420(4) -0.02986(11) -0.0809(3) 0.0289(8) Uani 1 1 d . . .
O2 O -0.2097(4) -0.08188(12) 0.0018(3) 0.0359(9) Uani 1 1 d . . .
O3 O -0.0379(4) -0.00404(12) 0.1646(3) 0.0332(9) Uani 1 1 d D . .
H302 H -0.0246 0.0109 0.2255 0.040 Uiso 1 1 d RD . .
H301 H 0.0233 0.0021 0.1412 0.040 Uiso 1 1 d RD . .
O4 O -0.2207(4) -0.06667(12) 0.2151(3) 0.0378(9) Uani 1 1 d . . .
H101 H -0.1481 -0.0823 0.2479 0.045 Uiso 1 1 d R . .
H102 H -0.2337 -0.0542 0.2702 0.045 Uiso 1 1 d R . .
O5 O -0.43849(14) -0.02093(4) -0.16708(11) 0.0394(10) Uani 1 1 d . . .
H501 H -0.5208 -0.0172 -0.2244 0.047 Uiso 1 1 d R . .
H502 H -0.3846 -0.0287 -0.1979 0.047 Uiso 1 1 d R . .
O6 O -0.51115(14) -0.04443(4) 0.01452(11) 0.0348(9) Uani 1 1 d R . .
O7 O -0.27910(14) 0.01915(4) 0.22262(11) 0.0304(8) Uani 1 1 d R . .
O8 O -0.05935(14) 0.03412(4) 0.34981(11) 0.0405(10) Uani 1 1 d R . .
O9 O -0.20528(14) 0.12488(4) 0.27854(11) 0.0411(10) Uani 1 1 d R . .
O10 O -0.45949(14) -0.18208(4) 0.32725(11) 0.0517(11) Uani 1 1 d R . .
O11 O -0.11867(14) -0.14828(4) -0.37868(11) 0.0392(9) Uani 1 1 d R . .
O12 O -0.28184(14) 0.05944(4) -0.00270(11) 0.0359(9) Uani 1 1 d R . .
O2W O -0.2001(4) -0.05660(17) 0.4462(3) 0.0578(13) Uani 1 1 d . . .
H789 H -0.1991 -0.0839 0.4438 0.069 Uiso 1 1 d R . .
H876 H -0.1226 -0.0491 0.5075 0.069 Uiso 1 1 d R . .
O4W O -0.3993(4) -0.05396(16) -0.4486(4) 0.0586(12) Uani 1 1 d . . .
H567 H -0.3817 -0.0319 -0.4036 0.070 Uiso 1 1 d R . .
H456 H -0.3510 -0.0520 -0.4878 0.070 Uiso 1 1 d R . .
O3W O -0.3806(5) 0.02505(15) -0.3334(4) 0.0621(13) Uani 1 1 d . . .
H992 H -0.3998 0.0426 -0.2905 0.075 Uiso 1 1 d R . .
H991 H -0.3757 0.0391 -0.3903 0.075 Uiso 1 1 d R . .
O1W O -0.1557(5) 0.08172(16) 0.7480(4) 0.0652(13) Uani 1 1 d . . .
H999 H -0.1118 0.1046 0.7813 0.078 Uiso 1 1 d R . .
H998 H -0.0940 0.0624 0.7600 0.078 Uiso 1 1 d R . .

loop_
_atom_site_aniso_label
_atom_site_aniso_U_11
_atom_site_aniso_U_22
_atom_site_aniso_U_33
_atom_site_aniso_U_23
_atom_site_aniso_U_13
_atom_site_aniso_U_12
C1 0.032(3) 0.026(3) 0.020(2) -0.003(2) 0.007(2) -0.001(2)
C2 0.045(3) 0.029(3) 0.038(3) 0.000(3) 0.023(3) 0.004(3)
C3 0.068(4) 0.030(3) 0.047(3) -0.006(3) 0.038(3) 0.000(3)
C4 0.032(3) 0.031(3) 0.031(3) 0.000(3) 0.016(2) 0.002(2)
C5 0.022(2) 0.029(3) 0.030(3) -0.004(2) 0.011(2) -0.002(2)
C6 0.025(2) 0.028(3) 0.031(3) -0.004(2) 0.012(2) 0.000(2)
C7 0.033(3) 0.038(3) 0.028(3) -0.010(3) 0.012(2) -0.002(3)
C8 0.041(3) 0.034(3) 0.033(3) 0.003(3) 0.013(2) -0.005(3)
C9 0.044(3) 0.032(3) 0.026(3) -0.002(3) 0.016(2) -0.002(3)
C10 0.046(3) 0.031(3) 0.034(3) -0.011(3) 0.019(3) -0.006(3)
C11 0.028(3) 0.022(3) 0.034(3) 0.003(2) 0.012(2) -0.002(2)
C12 0.051(3) 0.033(3) 0.039(3) 0.001(3) 0.018(3) 0.003(3)
C13 0.061(4) 0.032(3) 0.046(3) 0.001(3) 0.026(3) 0.001(3)
C14 0.040(3) 0.033(3) 0.042(3) 0.002(3) 0.020(3) 0.004(3)
C15 0.029(3) 0.033(3) 0.037(3) 0.012(3) 0.015(2) 0.006(3)
C16 0.025(3) 0.038(3) 0.035(3) 0.008(3) 0.010(2) -0.001(3)
C17 0.050(4) 0.044(4) 0.036(3) 0.010(3) 0.018(3) 0.001(3)
C18 0.059(4) 0.047(4) 0.039(3) -0.003(3) 0.025(3) -0.001(3)
C19 0.046(3) 0.036(3) 0.034(3) 0.004(3) 0.017(3) 0.004(3)
C20 0.047(3) 0.041(4) 0.044(3) 0.013(3) 0.019(3) 0.003(3)
C21 0.032(3) 0.027(3) 0.028(3) 0.000(2) 0.012(2) 0.001(2)
C22 0.059(4) 0.036(3) 0.034(3) -0.006(3) 0.030(3) -0.006(3)
C23 0.060(4) 0.040(4) 0.028(3) -0.009(3) 0.018(3) 0.003(3)
C24 0.035(3) 0.042(4) 0.026(3) -0.006(3) 0.013(2) -0.006(3)
C25 0.023(3) 0.042(3) 0.032(3) 0.000(3) 0.011(2) -0.002(3)
C26 0.026(3) 0.042(4) 0.037(3) 0.001(3) 0.012(2) 0.000(3)
C27 0.044(3) 0.055(4) 0.043(3) 0.011(3) 0.020(3) 0.009(3)
C28 0.049(4) 0.055(5) 0.054(4) 0.024(4) 0.021(3) 0.009(4)
C29 0.051(4) 0.038(4) 0.064(4) -0.012(4) 0.017(3) -0.009(3)
C30 0.042(3) 0.044(4) 0.044(3) 0.000(3) 0.016(3) -0.001(3)
Gd1 0.02679(15) 0.02361(16) 0.02233(14) -0.00116(12) 0.00957(10) -0.00058(12)
N1 0.047(3) 0.031(3) 0.037(3) -0.002(2) 0.019(2) -0.003(2)
N2 0.052(3) 0.025(3) 0.035(2) -0.008(2) 0.020(2) -0.007(2)
N3 0.045(3) 0.025(3) 0.034(2) -0.003(2) 0.021(2) 0.001(2)
N4 0.054(3) 0.039(3) 0.053(3) -0.001(3) 0.023(3) 0.003(3)
N5 0.067(3) 0.034(3) 0.044(3) 0.006(3) 0.027(3) 0.005(3)
N6 0.042(3) 0.040(3) 0.038(3) 0.011(2) 0.015(2) 0.000(2)
N7 0.046(3) 0.042(3) 0.079(4) 0.013(3) 0.022(3) 0.003(3)
N8 0.039(3) 0.035(3) 0.027(2) -0.008(2) 0.0124(19) -0.003(2)
N9 0.055(3) 0.039(3) 0.032(2) -0.004(2) 0.017(2) -0.007(3)
O1 0.0371(19) 0.0165(18) 0.0363(19) 0.0003(16) 0.0193(16) -0.0006(16)
O2 0.053(2) 0.026(2) 0.038(2) 0.0026(18) 0.0290(18) 0.0026(19)
O3 0.0340(19) 0.040(2) 0.0289(18) -0.0092(17) 0.0172(16) -0.0073(18)
O4 0.055(2) 0.030(2) 0.0291(18) 0.0028(17) 0.0199(17) 0.0110(19)
O5 0.0313(19) 0.057(3) 0.0260(18) -0.0040(19) 0.0097(15) 0.0055(19)
O6 0.0309(19) 0.034(2) 0.035(2) 0.0026(18) 0.0107(16) -0.0051(18)
O7 0.0308(18) 0.033(2) 0.0252(17) -0.0040(17) 0.0104(15) 0.0018(17)
O8 0.041(2) 0.047(3) 0.0309(19) -0.0132(19) 0.0136(17) -0.008(2)
O9 0.055(2) 0.039(2) 0.0291(19) -0.0071(19) 0.0186(18) -0.004(2)
O10 0.079(3) 0.036(2) 0.042(2) 0.005(2) 0.029(2) 0.005(2)
O11 0.056(2) 0.031(2) 0.034(2) -0.0015(18) 0.0232(18) -0.003(2)
O12 0.034(2) 0.029(2) 0.046(2) 0.0071(19) 0.0200(17) -0.0017(18)
O2W 0.062(3) 0.070(3) 0.031(2) -0.004(2) 0.011(2) -0.004(3)
O4W 0.065(3) 0.057(3) 0.058(3) 0.000(3) 0.031(2) 0.000(3)
O3W 0.079(3) 0.058(3) 0.047(3) 0.009(2) 0.026(2) -0.003(3)
O1W 0.059(3) 0.048(3) 0.075(3) -0.002(3) 0.018(2) -0.001(2)

loop_
_atom_type_symbol
_atom_type_description
_atom_type_scat_dispersion_real
_atom_type_scat_dispersion_imag
_atom_type_scat_source
C C 0.0030 0.0020 'International Tables Vol C Tables 4.2.6.8 and 6.1.1.4'
H H 0.0000 0.0000 'International Tables Vol C Tables 4.2.6.8 and 6.1.1.4'
Gd Gd -0.1650 3.9040 'International Tables Vol C Tables 4.2.6.8 and 6.1.1.4'
N N 0.0060 0.0030 'International Tables Vol C Tables 4.2.6.8 and 6.1.1.4'
O O 0.0110 0.0060 'International Tables Vol C Tables 4.2.6.8 and 6.1.1.4'

loop_
_geom_angle_atom_site_label_1
_geom_angle_atom_site_label_2
_geom_angle_atom_site_label_3
_geom_angle
_geom_angle_site_symmetry_1
_geom_angle_site_symmetry_3
O1 C1 O2 121.6(5) . .
O1 C1 C2 121.0(5) . .
O2 C1 C2 117.4(5) . .
O1 C1 Gd1 68.4(3) . .
O2 C1 Gd1 53.6(3) . .
C2 C1 Gd1 167.5(4) . .
C1 C2 C3 114.7(5) . .
C1 C2 H2A 108.6 . .
C3 C2 H2A 108.6 . .
C1 C2 H2B 108.6 . .
C3 C2 H2B 108.6 . .
H2A C2 H2B 107.6 . .
C4 C3 C2 113.3(5) . .
C4 C3 H3A 108.9 . .
C2 C3 H3A 108.9 . .
C4 C3 H3B 108.9 . .
C2 C3 H3B 108.9 . .
H3A C3 H3B 107.7 . .
N3 C4 O11 113.6(5) . .
N3 C4 C3 130.5(5) . .
O11 C4 C3 115.9(4) . .
N2 C5 N3 115.0(5) . .
N2 C5 C6 122.0(5) . .
N3 C5 C6 123.0(4) . .
C7 C6 C9 117.9(5) . .
C7 C6 C5 121.4(5) . .
C9 C6 C5 120.7(5) . .
C6 C7 C8 119.0(5) . .
C6 C7 H7 120.5 . .
C8 C7 H7 120.5 . .
N1 C8 C7 123.6(5) . .
N1 C8 H8 118.2 . .
C7 C8 H8 118.2 . .
C10 C9 C6 119.4(5) . .
C10 C9 H9 120.3 . .
C6 C9 H9 120.3 . .
N1 C10 C9 123.3(5) . .
N1 C10 H10 118.3 . .
C9 C10 H10 118.3 . .
O12 C11 O6 122.1(4) 3_455 .
O12 C11 C12 118.9(4) 3_455 .
O6 C11 C12 118.9(4) . .
O12 C11 Gd1 55.5(2) 3_455 3_455
O6 C11 Gd1 66.7(2) . 3_455
C12 C11 Gd1 173.7(4) . 3_455
C13 C12 C11 109.2(5) . .
C13 C12 H12A 109.8 . .
C11 C12 H12A 109.8 . .
C13 C12 H12B 109.8 . .
C11 C12 H12B 109.8 . .
H12A C12 H12B 108.3 . .
C14 C13 C12 113.7(5) . .
C14 C13 H13A 108.8 . .
C12 C13 H13A 108.8 . .
C14 C13 H13B 108.8 . .
C12 C13 H13B 108.8 . .
H13A C13 H13B 107.7 . .
N6 C14 O10 113.9(5) . .
N6 C14 C13 130.5(5) . .
O10 C14 C13 115.5(5) . .
N5 C15 N6 114.8(5) . .
N5 C15 C16 120.7(5) . .
N6 C15 C16 124.5(5) . .
C17 C16 C19 117.9(6) . .
C17 C16 C15 121.2(5) . .
C19 C16 C15 120.9(5) . .
C16 C17 C18 119.0(6) . .
C16 C17 H17 120.5 . .
C18 C17 H17 120.5 . .
N4 C18 C17 124.3(6) . .
N4 C18 H18 117.9 . .
C17 C18 H18 117.9 . .
C20 C19 C16 119.7(5) . .
C20 C19 H19 120.2 . .
C16 C19 H19 120.2 . .
N4 C20 C19 123.1(6) . .
N4 C20 H20 118.5 . .
C19 C20 H20 118.5 . .
O8 C21 O7 124.0(4) . .
O8 C21 C22 119.3(4) . .
O7 C21 C22 116.6(4) . .
C23 C22 C21 114.1(5) . .
C23 C22 H22A 108.7 . .
C21 C22 H22A 108.7 . .
C23 C22 H22B 108.7 . .
C21 C22 H22B 108.7 . .
H22A C22 H22B 107.6 . .
C24 C23 C22 115.1(5) . .
C24 C23 H23A 108.5 . .
C22 C23 H23A 108.5 . .
C24 C23 H23B 108.5 . .
C22 C23 H23B 108.5 . .
H23A C23 H23B 107.5 . .
N8 C24 O9 112.7(5) . .
N8 C24 C23 128.9(5) . .
O9 C24 C23 118.3(5) . .
N9 C25 N8 115.4(5) . .
N9 C25 C26 122.2(5) . .
N8 C25 C26 122.4(5) . .
C30 C26 C27 117.4(6) . .
C30 C26 C25 119.9(5) . .
C27 C26 C25 122.7(5) . .
C28 C27 C26 118.9(6) . .
C28 C27 H27 120.5 . .
C26 C27 H27 120.5 . .
N7 C28 C27 124.3(6) . .
N7 C28 H28 117.8 . .
C27 C28 H28 117.8 . .
N7 C29 C30 124.3(7) . .
N7 C29 H29 117.8 . .
C30 C29 H29 117.8 . .
C26 C30 C29 119.0(6) . .
C26 C30 H30 120.5 . .
C29 C30 H30 120.5 . .
O2 Gd1 O6 93.52(10) . .
O2 Gd1 O7 137.84(9) . .
O6 Gd1 O7 87.6 . .
O2 Gd1 O3 83.16(13) . .
O6 Gd1 O3 154.33(9) . .
O7 Gd1 O3 78.27(9) . .
O2 Gd1 O5 79.18(9) . .
O6 Gd1 O5 70.65(5) . .
O7 Gd1 O5 139.32(6) . .
O3 Gd1 O5 132.81(9) . .
O2 Gd1 O4 69.39(12) . .
O6 Gd1 O4 78.25(10) . .
O7 Gd1 O4 69.65(9) . .
O3 Gd1 O4 76.76(13) . .
O5 Gd1 O4 133.81(9) . .
O2 Gd1 O12 136.29(9) . .
O6 Gd1 O12 116.36(6) . .
O7 Gd1 O12 77.8 . .
O3 Gd1 O12 81.76(10) . .
O5 Gd1 O12 81.66(4) . .
O4 Gd1 O12 143.90(9) . .
O2 Gd1 O1 51.13(11) . .
O6 Gd1 O1 128.49(8) . .
O7 Gd1 O1 143.85(8) . .
O3 Gd1 O1 67.76(11) . .
O5 Gd1 O1 67.06(9) . .
O4 Gd1 O1 112.20(12) . .
O12 Gd1 O1 85.22(8) . .
O2 Gd1 O6 148.49(9) . 3_455
O6 Gd1 O6 67.18(6) . 3_455
O7 Gd1 O6 68.8 . 3_455
O3 Gd1 O6 125.03(10) . 3_455
O5 Gd1 O6 71.11(5) . 3_455
O4 Gd1 O6 126.01(9) . 3_455
O12 Gd1 O6 49.68(6) . 3_455
O1 Gd1 O6 121.72(8) . 3_455
O2 Gd1 C1 25.50(13) . .
O6 Gd1 C1 113.41(11) . .
O7 Gd1 C1 147.42(10) . .
O3 Gd1 C1 72.39(13) . .
O5 Gd1 C1 73.03(10) . .
O4 Gd1 C1 89.80(13) . .
O12 Gd1 C1 110.96(11) . .
O1 Gd1 C1 25.74(12) . .
O6 Gd1 C1 141.27(10) 3_455 .
O2 Gd1 C11 150.51(13) . 3_455
O6 Gd1 C11 92.02(11) . 3_455
O7 Gd1 C11 71.30(11) . 3_455
O3 Gd1 C11 103.39(13) . 3_455
O5 Gd1 C11 75.43(10) . 3_455
O4 Gd1 C11 140.03(13) . 3_455
O12 Gd1 C11 24.64(10) . 3_455
O1 Gd1 C11 104.21(13) . 3_455
O6 Gd1 C11 25.04(10) 3_455 3_455
C1 Gd1 C11 128.97(15) . 3_455
C8 N1 C10 116.8(5) . .
C5 N2 O11 104.2(4) . .
C4 N3 C5 102.2(4) . .
C18 N4 C20 116.1(5) . .
C15 N5 O10 103.6(4) . .
C14 N6 C15 101.7(5) . .
C29 N7 C28 116.0(6) . .
C24 N8 C25 102.5(4) . .
C25 N9 O9 102.7(4) . .
C1 O1 Gd1 85.9(3) . .
C1 O2 Gd1 100.9(3) . .
Gd1 O3 H302 109.0 . .
Gd1 O3 H301 129.4 . .
H302 O3 H301 109.6 . .
Gd1 O4 H101 129.5 . .
Gd1 O4 H102 107.4 . .
H101 O4 H102 108.4 . .
Gd1 O5 H501 146.9 . .
Gd1 O5 H502 105.4 . .
H501 O5 H502 107.7 . .
C11 O6 Gd1 157.6(3) . .
C11 O6 Gd1 88.3(3) . 3_455
Gd1 O6 Gd1 112.82(6) . 3_455
C21 O7 Gd1 137.5(3) . .
C24 O9 N9 106.8(3) . .
C14 O10 N5 105.9(3) . .
C4 O11 N2 105.0(3) . .
C11 O12 Gd1 99.9(3) 3_455 .
H789 O2W H876 106.2 . .
H567 O4W H456 107.6 . .
H992 O3W H991 107.7 . .
H999 O1W H998 107.6 . .

loop_
_geom_bond_atom_site_label_1
_geom_bond_atom_site_label_2
_geom_bond_distance
_geom_bond_site_symmetry_2
C1 O1 1.258(6) .
C1 O2 1.266(6) .
C1 C2 1.493(7) .
C1 Gd1 2.889(5) .
C2 C3 1.527(7) .
C2 H2A 0.9700 .
C2 H2B 0.9700 .
C3 C4 1.485(8) .
C3 H3A 0.9700 .
C3 H3B 0.9700 .
C4 N3 1.297(7) .
C4 O11 1.366(5) .
C5 N2 1.291(7) .
C5 N3 1.385(6) .
C5 C6 1.485(7) .
C6 C7 1.376(7) .
C6 C9 1.383(7) .
C7 C8 1.385(8) .
C7 H7 0.9300 .
C8 N1 1.325(7) .
C8 H8 0.9300 .
C9 C10 1.366(8) .
C9 H9 0.9300 .
C10 N1 1.345(7) .
C10 H10 0.9300 .
C11 O12 1.243(5) 3_455
C11 O6 1.243(5) .
C11 C12 1.528(8) .
C11 Gd1 2.936(5) 3_455
C12 C13 1.511(8) .
C12 H12A 0.9700 .
C12 H12B 0.9700 .
C13 C14 1.498(8) .
C13 H13A 0.9700 .
C13 H13B 0.9700 .
C14 N6 1.299(7) .
C14 O10 1.336(6) .
C15 N5 1.294(7) .
C15 N6 1.383(7) .
C15 C16 1.481(8) .
C16 C17 1.370(8) .
C16 C19 1.386(8) .
C17 C18 1.377(9) .
C17 H17 0.9300 .
C18 N4 1.343(8) .
C18 H18 0.9300 .
C19 C20 1.379(9) .
C19 H19 0.9300 .
C20 N4 1.343(8) .
C20 H20 0.9300 .
C21 O8 1.216(5) .
C21 O7 1.270(5) .
C21 C22 1.528(7) .
C22 C23 1.520(8) .
C22 H22A 0.9700 .
C22 H22B 0.9700 .
C23 C24 1.474(8) .
C23 H23A 0.9700 .
C23 H23B 0.9700 .
C24 N8 1.295(7) .
C24 O9 1.347(5) .
C25 N9 1.295(7) .
C25 N8 1.379(7) .
C25 C26 1.473(8) .
C26 C30 1.378(8) .
C26 C27 1.386(8) .
C27 C28 1.377(9) .
C27 H27 0.9300 .
C28 N7 1.333(9) .
C28 H28 0.9300 .
C29 N7 1.318(8) .
C29 C30 1.386(9) .
C29 H29 0.9300 .
C30 H30 0.9300 .
Gd1 O2 2.367(4) .
Gd1 O6 2.3825(17) .
Gd1 O7 2.3976(14) .
Gd1 O3 2.399(4) .
Gd1 O5 2.4240(16) .
Gd1 O4 2.439(4) .
Gd1 O12 2.4556(15) .
Gd1 O1 2.692(3) .
Gd1 O6 2.6978(16) 3_455
Gd1 C11 2.936(5) 3_455
N2 O11 1.416(5) .
N5 O10 1.408(5) .
N9 O9 1.412(5) .
O3 H302 0.8435 .
O3 H301 0.8391 .
O4 H101 0.8439 .
O4 H102 0.8487 .
O5 H501 0.8500 .
O5 H502 0.8500 .
O6 Gd1 2.6978(16) 3_455
O12 C11 1.243(5) 3_455
O2W H789 0.8531 .
O2W H876 0.8639 .
O4W H567 0.8513 .
O4W H456 0.8496 .
O3W H992 0.8500 .
O3W H991 0.8504 .
O1W H999 0.8511 .
O1W H998 0.8500 .
